data_7047379
loop_
_publ_author_name
'Pakula, Ryan J.'
'Berry, John F.'

_publ_section_title
;
 Cobalt complexes of the chelating dicarboxylate ligand &quot;esp&quot;: a
 paddlewheel-type dimer and a heptanuclear coordination cluster.
;
_journal_issue 39
_journal_name_full 'Dalton transactions (Cambridge, England : 2003)'
_journal_page_first 13887
_journal_page_last 13893
_journal_paper_doi 10.1039/c8dt03030h
_journal_volume 47
_journal_year 2018
_chemical_formula_moiety '2(C18 H26 Co O5)'
_chemical_formula_sum 'C36 H52 Co2 O10'
_chemical_formula_weight 762.63
_chemical_name_systematic Co2(esp)2(EtOH)2
_space_group_crystal_system triclinic
_space_group_IT_number 2
_space_group_name_Hall '-P 1'
_space_group_name_H-M_alt 'P -1'
_symmetry_space_group_name_Hall '-P 1'
_symmetry_space_group_name_H-M 'P -1'
_atom_sites_solution_hydrogens mixed
_atom_sites_solution_primary direct
_audit_creation_date 2013-09-06
_audit_creation_method
;
Olex2 1.2-alpha
(compiled 2013.08.21 svn.r2771 for OlexSys, GUI svn.r4586)
;
_audit_update_record
;
2018-07-24 deposited with the CCDC.
2018-08-28 downloaded from the CCDC.
;
_cell_angle_alpha 115.783(2)
_cell_angle_beta 91.404(2)
_cell_angle_gamma 114.197(2)
_cell_formula_units_Z 2
_cell_length_a 12.0937(5)
_cell_length_b 13.2312(6)
_cell_length_c 14.6240(6)
_cell_measurement_reflns_used 9058
_cell_measurement_temperature 100
_cell_measurement_theta_max 69.66
_cell_measurement_theta_min 3.46
_cell_volume 1862.47(15)
_computing_cell_refinement 'SAINT+ Ver. 7.68A (Bruker-AXS, 2009)'
_computing_data_collection 'APEX2 Ver. 2012.14-3 (Bruker-AXS, 2012)'
_computing_data_reduction 'SAINT+ Ver. 7.68A'
_computing_molecular_graphics SHELXTL
_computing_publication_material SHELXTL
_computing_structure_refinement SHELXTL
_computing_structure_solution 'SHELXTL (Sheldrick, 2008-2012)'
_diffrn_ambient_temperature 100
_diffrn_detector_area_resol_mean 7.9
_diffrn_detector_type 'CCD area detector'
_diffrn_measured_fraction_theta_full 0.973
_diffrn_measured_fraction_theta_max 0.965
_diffrn_measurement_device 'three-circle diffractometer'
_diffrn_measurement_device_type 'Bruker SMART APEX2 area detector'
_diffrn_measurement_method '0.60\ \w and 0.6\ \f scans'
_diffrn_radiation_collimation '0.5 mm double-pinhole'
_diffrn_radiation_monochromator 'equatorially mounted graphite'
_diffrn_radiation_probe x-ray
_diffrn_radiation_type 'Cu K\a'
_diffrn_radiation_wavelength 1.54178
_diffrn_radiation_xray_symbol K-L~3~
_diffrn_reflns_av_unetI/netI 0.0275
_diffrn_reflns_Laue_measured_fraction_full 0.973
_diffrn_reflns_Laue_measured_fraction_max 0.965
_diffrn_reflns_limit_h_max 14
_diffrn_reflns_limit_h_min -14
_diffrn_reflns_limit_k_max 14
_diffrn_reflns_limit_k_min -16
_diffrn_reflns_limit_l_max 17
_diffrn_reflns_limit_l_min 0
_diffrn_reflns_number 6780
_diffrn_reflns_point_group_measured_fraction_full 0.973
_diffrn_reflns_point_group_measured_fraction_max 0.965
_diffrn_reflns_theta_full 67.679
_diffrn_reflns_theta_max 70.025
_diffrn_reflns_theta_min 3.463
_diffrn_source 'sealed X-ray tube'
_diffrn_source_type 'Siemens, K FFCU 2K 90'
_diffrn_standards_number 0
_exptl_absorpt_coefficient_mu 7.421
_exptl_absorpt_correction_T_max 0.151491
_exptl_absorpt_correction_T_min 0.031307
_exptl_absorpt_correction_type psi-scan
_exptl_absorpt_process_details
;
 TWINABS-2012/1 (Bruker,2012) was used for absorption correction.
 
For component 1:
 wR2(int) was 0.1267 before and 0.0520 after correction.
 The Ratio of minimum to maximum transmission is 0.21.
 The \l/2 correction factor is Not present
 
For component 2:
 wR2(int) was 0.1273 before and 0.0515 after correction.
 The Ratio of minimum to maximum transmission not present.
 The \l/2 correction factor is Not present

Final HKLF 4 output contains 53595 reflections, Rint = 0.0511
 (42350 with I > 3sig(I), Rint = 0.0494)
;
_exptl_crystal_colour pink
_exptl_crystal_colour_primary violet
_exptl_crystal_density_diffrn 1.360
_exptl_crystal_density_method 'not measured'
_exptl_crystal_description block
_exptl_crystal_F_000 804
_exptl_crystal_recrystallization_method
'Grown by slow evaporation of an EtOH solution of the complex at room temperature in air.'
_exptl_crystal_size_max 0.4
_exptl_crystal_size_mid 0.3
_exptl_crystal_size_min 0.2
_refine_diff_density_max 0.447
_refine_diff_density_min -0.332
_refine_diff_density_rms 0.075
_refine_ls_extinction_method none
_refine_ls_goodness_of_fit_ref 1.043
_refine_ls_hydrogen_treatment mixed
_refine_ls_matrix_type full
_refine_ls_number_parameters 482
_refine_ls_number_reflns 6780
_refine_ls_number_restraints 9
_refine_ls_restrained_S_all 1.043
_refine_ls_R_factor_all 0.0401
_refine_ls_R_factor_gt 0.0378
_refine_ls_shift/su_max 0.001
_refine_ls_shift/su_mean 0.000
_refine_ls_structure_factor_coef Fsqd
_refine_ls_weighting_details
;
 w=1/[\s^2^(Fo^2^)+(0.0753P)^2^+0.2165P]
 where P=(Fo^2^+2Fc^2^)/3
;
_refine_ls_weighting_scheme calc
_refine_ls_wR_factor_gt 0.1057
_refine_ls_wR_factor_ref 0.1082
_reflns_Friedel_coverage 0.000
_reflns_number_gt 6359
_reflns_number_total 6780
_reflns_threshold_expression 'I > 2\s(I)'
_cod_data_source_file c8dt03030h2.cif
_cod_data_source_block berry236
_cod_depositor_comments 'Adding full bibliography for 7047379--7047380.cif.'
_cod_original_cell_volume 1862.46(14)
_cod_database_code 7047379
_shelxl_version_number 2013-2
_shelx_space_group_comment
;
The symmetry employed for this shelxl refinement is uniquely defined
by the following loop, which should always be used as a source of
symmetry information in preference to the above space-group names.
They are only intended as comments.
;
_shelx_estimated_absorpt_t_max 0.318
_shelx_estimated_absorpt_t_min 0.155
_olex2_refinement_description
;
1. Fixed Uiso
 At 1.2 times of:
  All C(H) groups, All C(H,H) groups
 At 1.5 times of:
  All C(H,H,H) groups, All O(H) groups
2. Restrained distances
 O5-H5
 0.87 with sigma of 0.01
 O10-H10
 0.87 with sigma of 0.01
 O10A-H10A
 0.87 with sigma of 0.01
 C17-H5
 1.90546 with sigma of 0.02
 Co1-H5
 2.647093 with sigma of 0.02
 C35-H10
 1.900594 with sigma of 0.02
 Co2-H10
 2.59407 with sigma of 0.02
 C35A-H10A
 2.009091 with sigma of 0.02
 Co2-H10A
 2.758604 with sigma of 0.02
3. Others
 Sof(O10A)=Sof(H10A)=Sof(C35A)=Sof(H35C)=Sof(H35D)=Sof(C36A)=Sof(H36D)=
 Sof(H36E)=Sof(H36F)=1-FVAR(1)
 Sof(O10)=Sof(H10)=Sof(C35)=Sof(H35A)=Sof(H35B)=Sof(C36)=Sof(H36A)=Sof(H36B)=
 Sof(H36C)=FVAR(1)
4.a Secondary CH2 refined with riding coordinates:
 C5(H5A,H5B), C12(H12A,H12B), C17(H17A,H17B), C23(H23A,H23B), C30(H30A,H30B),
 C35(H35A,H35B), C35A(H35C,H35D)
4.b Aromatic/amide H refined with riding coordinates:
 C7(H7), C8(H8), C9(H9), C11(H11), C25(H25), C26(H26), C27(H27), C29(H29)
4.c Idealised Me refined as rotating group:
 C3(H3A,H3B,H3C), C4(H4A,H4B,H4C), C14(H14A,H14B,H14C), C15(H15A,H15B,H15C),
 C18(H18A,H18B,H18C), C21(H21A,H21B,H21C), C22(H22A,H22B,H22C), C32(H32A,H32B,
 H32C), C33(H33A,H33B,H33C), C36(H36A,H36B,H36C), C36A(H36D,H36E,H36F)
;

loop_
_space_group_symop_operation_xyz
'x, y, z'
'-x, -y, -z'

loop_
_atom_site_label
_atom_site_type_symbol
_atom_site_fract_x
_atom_site_fract_y
_atom_site_fract_z
_atom_site_U_iso_or_equiv
_atom_site_adp_type
_atom_site_occupancy
_atom_site_site_symmetry_order
_atom_site_calc_flag
_atom_site_refinement_flags_posn
_atom_site_refinement_flags_adp
_atom_site_refinement_flags_occupancy
_atom_site_disorder_assembly
_atom_site_disorder_group
Co1 Co 0.98656(3) 1.03725(3) 1.09993(3) 0.03514(11) Uani 1 1 d D . . . .
Co2 Co 0.94616(3) 0.95585(3) 0.56593(3) 0.03464(11) Uani 1 1 d D . . . .
O1 O 0.88921(14) 1.08776(14) 1.02052(12) 0.0403(3) Uani 1 1 d . . . . .
O2 O 0.89725(15) 1.01762(14) 0.85385(12) 0.0405(3) Uani 1 1 d . . . . .
O3 O 0.84299(14) 0.86099(14) 1.03598(12) 0.0403(3) Uani 1 1 d . . . . .
O4 O 0.86112(14) 0.80105(14) 0.87117(12) 0.0411(3) Uani 1 1 d . . . . .
O5 O 0.94405(15) 1.12227(14) 1.23646(12) 0.0399(3) Uani 1 1 d D . . . .
H5 H 0.914(3) 1.086(2) 1.2738(17) 0.060 Uiso 1 1 d D U . . .
O6 O 0.93669(15) 0.79121(14) 0.45568(12) 0.0408(3) Uani 1 1 d . . . . .
O7 O 1.01797(15) 0.86235(14) 0.34718(12) 0.0406(3) Uani 1 1 d . . . . .
O8 O 1.11380(14) 0.99611(14) 0.64623(12) 0.0404(3) Uani 1 1 d . . . . .
O9 O 1.19434(15) 1.07580(15) 0.54314(12) 0.0418(4) Uani 1 1 d . . . . .
O10 O 0.8199(13) 0.8794(13) 0.6381(7) 0.036(2) Uani 0.643(7) 1 d D . P A 1
H10 H 0.832(4) 0.9295(18) 0.7051(13) 0.055 Uiso 0.643(7) 1 d D U P A 1
O10A O 0.843(2) 0.892(2) 0.6523(13) 0.029(3) Uani 0.357(7) 1 d D . P A 2
H10A H 0.850(3) 0.908(6) 0.7174(19) 0.044 Uiso 0.357(7) 1 d D U P A 2
C1 C 0.8595(2) 1.07407(19) 0.93166(17) 0.0365(4) Uani 1 1 d . . . . .
C2 C 0.7774(2) 1.1315(2) 0.91843(17) 0.0384(5) Uani 1 1 d . . . . .
C3 C 0.8575(2) 1.2768(2) 0.9840(2) 0.0453(5) Uani 1 1 d . . . . .
H3A H 0.8837 1.3005 1.0574 0.068 Uiso 1 1 calc R U . . .
H3B H 0.8080 1.3180 0.9790 0.068 Uiso 1 1 calc R U . . .
H3C H 0.9315 1.3042 0.9573 0.068 Uiso 1 1 calc R U . . .
C4 C 0.7364(2) 1.0944(2) 0.80427(18) 0.0419(5) Uani 1 1 d . . . . .
H4A H 0.8103 1.1181 0.7765 0.063 Uiso 1 1 calc R U . . .
H4B H 0.6904 1.1388 0.7996 0.063 Uiso 1 1 calc R U . . .
H4C H 0.6823 1.0025 0.7633 0.063 Uiso 1 1 calc R U . . .
C5 C 0.6629(2) 1.0900(2) 0.96424(18) 0.0406(5) Uani 1 1 d . . . . .
H5A H 0.6931 1.1239 1.0402 0.049 Uiso 1 1 calc R U . . .
H5B H 0.6107 1.1284 0.9562 0.049 Uiso 1 1 calc R U . . .
C6 C 0.5823(2) 0.9478(2) 0.91316(18) 0.0399(5) Uani 1 1 d . . . . .
C7 C 0.4830(2) 0.8820(2) 0.82598(19) 0.0440(5) Uani 1 1 d . . . . .
H7 H 0.4624 0.9271 0.7987 0.053 Uiso 1 1 calc R U . . .
C8 C 0.4137(2) 0.7511(2) 0.77833(19) 0.0459(5) Uani 1 1 d . . . . .
H8 H 0.3449 0.7074 0.7196 0.055 Uiso 1 1 calc R U . . .
C9 C 0.4442(2) 0.6836(2) 0.81578(19) 0.0440(5) Uani 1 1 d . . . . .
H9 H 0.3974 0.5937 0.7816 0.053 Uiso 1 1 calc R U . . .
C10 C 0.5435(2) 0.7470(2) 0.90352(18) 0.0397(5) Uani 1 1 d . . . . .
C11 C 0.6099(2) 0.8788(2) 0.95185(17) 0.0387(5) Uani 1 1 d . . . . .
H11 H 0.6759 0.9231 1.0128 0.046 Uiso 1 1 calc R U . . .
C12 C 0.5822(2) 0.6751(2) 0.94256(18) 0.0406(5) Uani 1 1 d . . . . .
H12A H 0.5091 0.5917 0.9207 0.049 Uiso 1 1 calc R U . . .
H12B H 0.6066 0.7225 1.0201 0.049 Uiso 1 1 calc R U . . .
C13 C 0.6917(2) 0.6530(2) 0.90234(18) 0.0408(5) Uani 1 1 d . . . . .
C14 C 0.7256(2) 0.5852(2) 0.9528(2) 0.0512(6) Uani 1 1 d . . . . .
H14A H 0.6533 0.5029 0.9317 0.077 Uiso 1 1 calc R U . . .
H14B H 0.7486 0.6375 1.0292 0.077 Uiso 1 1 calc R U . . .
H14C H 0.7962 0.5723 0.9294 0.077 Uiso 1 1 calc R U . . .
C15 C 0.6561(2) 0.5733(2) 0.78304(19) 0.0481(6) Uani 1 1 d . . . . .
H15A H 0.5802 0.4932 0.7609 0.072 Uiso 1 1 calc R U . . .
H15B H 0.7246 0.5556 0.7598 0.072 Uiso 1 1 calc R U . . .
H15C H 0.6406 0.6201 0.7519 0.072 Uiso 1 1 calc R U . . .
C16 C 0.8080(2) 0.7820(2) 0.93874(18) 0.0378(5) Uani 1 1 d . . . . .
C17 C 0.9233(3) 1.2307(2) 1.2682(2) 0.0481(6) Uani 1 1 d D . . . .
H17A H 0.8342 1.2018 1.2400 0.058 Uiso 1 1 calc R U . . .
H17B H 0.9744 1.2831 1.2383 0.058 Uiso 1 1 calc R U . . .
C18 C 0.9561(3) 1.3093(2) 1.3839(2) 0.0544(6) Uani 1 1 d . . . . .
H18A H 0.9433 1.3837 1.4026 0.082 Uiso 1 1 calc R U . . .
H18B H 1.0440 1.3372 1.4122 0.082 Uiso 1 1 calc R U . . .
H18C H 0.9028 1.2589 1.4136 0.082 Uiso 1 1 calc R U . . .
C19 C 0.9702(2) 0.7763(2) 0.37236(17) 0.0386(5) Uani 1 1 d . . . . .
C20 C 0.9505(2) 0.6434(2) 0.29259(17) 0.0393(5) Uani 1 1 d . . . . .
C21 C 0.8894(2) 0.5483(2) 0.33137(18) 0.0424(5) Uani 1 1 d . . . . .
H21A H 0.9459 0.5729 0.3949 0.064 Uiso 1 1 calc R U . . .
H21B H 0.8722 0.4634 0.2770 0.064 Uiso 1 1 calc R U . . .
H21C H 0.8108 0.5475 0.3471 0.064 Uiso 1 1 calc R U . . .
C22 C 0.8648(3) 0.6030(2) 0.19036(19) 0.0469(5) Uani 1 1 d . . . . .
H22A H 0.7841 0.5985 0.2029 0.070 Uiso 1 1 calc R U . . .
H22B H 0.8517 0.5195 0.1364 0.070 Uiso 1 1 calc R U . . .
H22C H 0.9041 0.6654 0.1667 0.070 Uiso 1 1 calc R U . . .
C23 C 1.0776(2) 0.6502(2) 0.27160(18) 0.0421(5) Uani 1 1 d . . . . .
H23A H 1.0638 0.5633 0.2232 0.050 Uiso 1 1 calc R U . . .
H23B H 1.1083 0.7011 0.2356 0.050 Uiso 1 1 calc R U . . .
C24 C 1.1786(2) 0.7069(2) 0.36821(18) 0.0409(5) Uani 1 1 d . . . . .
C25 C 1.2060(2) 0.6313(2) 0.39824(19) 0.0454(5) Uani 1 1 d . . . . .
H25 H 1.1605 0.5415 0.3574 0.054 Uiso 1 1 calc R U . . .
C26 C 1.2988(3) 0.6860(2) 0.4868(2) 0.0495(6) Uani 1 1 d . . . . .
H26 H 1.3179 0.6335 0.5053 0.059 Uiso 1 1 calc R U . . .
C27 C 1.3645(2) 0.8175(2) 0.54915(19) 0.0467(5) Uani 1 1 d . . . . .
H27 H 1.4279 0.8543 0.6101 0.056 Uiso 1 1 calc R U . . .
C28 C 1.3373(2) 0.8953(2) 0.52211(18) 0.0416(5) Uani 1 1 d . . . . .
C29 C 1.2466(2) 0.8386(2) 0.43068(17) 0.0399(5) Uani 1 1 d . . . . .
H29 H 1.2304 0.8911 0.4101 0.048 Uiso 1 1 calc R U . . .
C30 C 1.4048(2) 1.0386(2) 0.58827(19) 0.0431(5) Uani 1 1 d . . . . .
H30A H 1.4149 1.0756 0.5410 0.052 Uiso 1 1 calc R U . . .
H30B H 1.4896 1.0647 0.6249 0.052 Uiso 1 1 calc R U . . .
C31 C 1.3394(2) 1.0960(2) 0.67109(17) 0.0392(5) Uani 1 1 d . . . . .
C32 C 1.3406(2) 1.0599(2) 0.75678(18) 0.0418(5) Uani 1 1 d . . . . .
H32A H 1.2939 1.0921 0.8054 0.063 Uiso 1 1 calc R U . . .
H32B H 1.4272 1.0972 0.7950 0.063 Uiso 1 1 calc R U . . .
H32C H 1.3016 0.9673 0.7250 0.063 Uiso 1 1 calc R U . . .
C33 C 1.4097(2) 1.2412(2) 0.7199(2) 0.0491(6) Uani 1 1 d . . . . .
H33A H 1.4050 1.2646 0.6654 0.074 Uiso 1 1 calc R U . . .
H33B H 1.4975 1.2723 0.7512 0.074 Uiso 1 1 calc R U . . .
H33C H 1.3713 1.2793 0.7742 0.074 Uiso 1 1 calc R U . . .
C34 C 1.2061(2) 1.05203(19) 0.61568(17) 0.0378(5) Uani 1 1 d . . . . .
C35 C 0.7536(4) 0.7537(4) 0.6124(3) 0.0495(12) Uani 0.643(7) 1 d D . P A 1
H35A H 0.7720 0.7428 0.6729 0.059 Uiso 0.643(7) 1 calc R U P A 1
H35B H 0.7776 0.7007 0.5529 0.059 Uiso 0.643(7) 1 calc R U P A 1
C35A C 0.6929(7) 0.7962(8) 0.6027(6) 0.052(2) Uani 0.357(7) 1 d D . P A 2
H35C H 0.6548 0.7847 0.6589 0.062 Uiso 0.357(7) 1 calc R U P A 2
H35D H 0.6551 0.8371 0.5789 0.062 Uiso 0.357(7) 1 calc R U P A 2
C36 C 0.6209(6) 0.7149(6) 0.5837(6) 0.086(2) Uani 0.643(7) 1 d . . P A 1
H36A H 0.5727 0.6227 0.5538 0.130 Uiso 0.643(7) 1 calc R U P A 1
H36B H 0.6058 0.7389 0.5318 0.130 Uiso 0.643(7) 1 calc R U P A 1
H36C H 0.5948 0.7571 0.6462 0.130 Uiso 0.643(7) 1 calc R U P A 1
C36A C 0.6613(7) 0.6740(7) 0.5169(6) 0.055(2) Uani 0.357(7) 1 d . . P A 2
H36D H 0.7043 0.6840 0.4632 0.082 Uiso 0.357(7) 1 calc R U P A 2
H36E H 0.5707 0.6268 0.4870 0.082 Uiso 0.357(7) 1 calc R U P A 2
H36F H 0.6873 0.6273 0.5418 0.082 Uiso 0.357(7) 1 calc R U P A 2

loop_
_atom_site_aniso_label
_atom_site_aniso_U_11
_atom_site_aniso_U_22
_atom_site_aniso_U_33
_atom_site_aniso_U_23
_atom_site_aniso_U_13
_atom_site_aniso_U_12
Co1 0.03214(18) 0.03439(18) 0.03558(19) 0.01438(15) 0.01037(13) 0.01550(15)
Co2 0.03483(19) 0.03277(18) 0.03609(19) 0.01564(14) 0.01129(14) 0.01669(15)
O1 0.0358(8) 0.0406(8) 0.0424(8) 0.0203(7) 0.0086(6) 0.0160(7)
O2 0.0369(8) 0.0389(8) 0.0443(8) 0.0169(7) 0.0121(6) 0.0201(7)
O3 0.0369(8) 0.0354(7) 0.0425(8) 0.0155(7) 0.0085(6) 0.0155(6)
O4 0.0350(8) 0.0390(8) 0.0449(8) 0.0189(7) 0.0098(6) 0.0152(6)
O5 0.0467(9) 0.0394(8) 0.0410(8) 0.0204(7) 0.0191(7) 0.0251(7)
O6 0.0425(8) 0.0369(7) 0.0391(8) 0.0146(6) 0.0099(6) 0.0194(7)
O7 0.0388(8) 0.0341(7) 0.0472(8) 0.0175(7) 0.0119(7) 0.0179(6)
O8 0.0358(8) 0.0369(8) 0.0443(8) 0.0166(7) 0.0087(6) 0.0169(6)
O9 0.0443(9) 0.0417(8) 0.0408(8) 0.0184(7) 0.0096(7) 0.0234(7)
O10 0.026(5) 0.041(3) 0.031(3) 0.013(2) 0.006(3) 0.011(3)
O10A 0.019(6) 0.027(4) 0.029(4) 0.013(4) -0.006(3) 0.002(4)
C1 0.0312(10) 0.0314(10) 0.0415(11) 0.0157(9) 0.0101(8) 0.0122(8)
C2 0.0380(11) 0.0354(10) 0.0422(11) 0.0178(9) 0.0120(9) 0.0185(9)
C3 0.0483(13) 0.0371(11) 0.0497(13) 0.0198(10) 0.0139(10) 0.0207(10)
C4 0.0406(12) 0.0444(12) 0.0441(12) 0.0223(10) 0.0139(9) 0.0219(10)
C5 0.0391(12) 0.0403(11) 0.0438(12) 0.0181(9) 0.0140(9) 0.0221(10)
C6 0.0339(11) 0.0440(12) 0.0438(12) 0.0204(10) 0.0146(9) 0.0207(10)
C7 0.0398(12) 0.0484(13) 0.0490(12) 0.0256(10) 0.0149(10) 0.0230(10)
C8 0.0360(11) 0.0491(13) 0.0463(12) 0.0212(10) 0.0071(9) 0.0170(10)
C9 0.0361(11) 0.0410(11) 0.0474(12) 0.0194(10) 0.0093(9) 0.0140(10)
C10 0.0334(11) 0.0418(11) 0.0455(12) 0.0225(10) 0.0157(9) 0.0174(9)
C11 0.0327(10) 0.0416(11) 0.0401(11) 0.0181(9) 0.0115(9) 0.0176(9)
C12 0.0359(11) 0.0379(11) 0.0443(12) 0.0205(9) 0.0109(9) 0.0135(9)
C13 0.0383(11) 0.0350(11) 0.0449(12) 0.0176(9) 0.0093(9) 0.0156(9)
C14 0.0460(13) 0.0417(12) 0.0670(16) 0.0287(12) 0.0106(12) 0.0192(11)
C15 0.0454(13) 0.0371(11) 0.0485(13) 0.0135(10) 0.0133(10) 0.0158(10)
C16 0.0330(10) 0.0364(10) 0.0459(12) 0.0195(9) 0.0102(9) 0.0183(9)
C17 0.0578(15) 0.0437(12) 0.0500(13) 0.0232(11) 0.0206(11) 0.0292(11)
C18 0.0745(18) 0.0436(13) 0.0492(14) 0.0220(11) 0.0217(12) 0.0315(13)
C19 0.0327(10) 0.0356(10) 0.0437(12) 0.0157(9) 0.0074(9) 0.0168(9)
C20 0.0416(12) 0.0333(10) 0.0402(11) 0.0149(9) 0.0103(9) 0.0184(9)
C21 0.0423(12) 0.0351(11) 0.0457(12) 0.0171(9) 0.0118(9) 0.0175(9)
C22 0.0515(14) 0.0388(11) 0.0418(12) 0.0141(10) 0.0061(10) 0.0201(11)
C23 0.0469(13) 0.0372(11) 0.0411(11) 0.0159(9) 0.0154(10) 0.0220(10)
C24 0.0407(12) 0.0439(12) 0.0430(11) 0.0200(10) 0.0189(9) 0.0247(10)
C25 0.0489(13) 0.0440(12) 0.0482(12) 0.0206(10) 0.0191(10) 0.0276(11)
C26 0.0552(14) 0.0546(14) 0.0551(14) 0.0290(12) 0.0216(11) 0.0371(12)
C27 0.0438(13) 0.0571(14) 0.0448(12) 0.0238(11) 0.0141(10) 0.0295(11)
C28 0.0372(11) 0.0458(12) 0.0455(12) 0.0217(10) 0.0177(9) 0.0227(10)
C29 0.0391(11) 0.0450(12) 0.0424(11) 0.0223(10) 0.0187(9) 0.0241(10)
C30 0.0350(11) 0.0463(12) 0.0449(12) 0.0219(10) 0.0100(9) 0.0167(10)
C31 0.0360(11) 0.0378(11) 0.0400(11) 0.0171(9) 0.0088(9) 0.0161(9)
C32 0.0370(11) 0.0441(12) 0.0436(12) 0.0197(10) 0.0092(9) 0.0203(10)
C33 0.0450(13) 0.0387(12) 0.0522(13) 0.0192(10) 0.0031(10) 0.0134(10)
C34 0.0402(12) 0.0303(10) 0.0384(11) 0.0124(8) 0.0098(9) 0.0174(9)
C35 0.047(2) 0.042(2) 0.056(2) 0.0273(18) 0.0139(17) 0.0150(18)
C35A 0.038(4) 0.045(4) 0.063(4) 0.021(3) 0.020(3) 0.015(4)
C36 0.052(3) 0.058(3) 0.126(6) 0.037(3) 0.010(3) 0.014(3)
C36A 0.035(4) 0.052(4) 0.050(4) 0.018(3) 0.015(3) 0.003(3)

loop_
_atom_type_symbol
_atom_type_description
_atom_type_scat_dispersion_real
_atom_type_scat_dispersion_imag
_atom_type_scat_source
C C 0.0181 0.0091 'International Tables Vol C Tables 4.2.6.8 and 6.1.1.4'
H H 0.0000 0.0000 'International Tables Vol C Tables 4.2.6.8 and 6.1.1.4'
Co Co -2.3653 3.6143 'International Tables Vol C Tables 4.2.6.8 and 6.1.1.4'
O O 0.0492 0.0322 'International Tables Vol C Tables 4.2.6.8 and 6.1.1.4'

loop_
_geom_angle_atom_site_label_1
_geom_angle_atom_site_label_2
_geom_angle_atom_site_label_3
_geom_angle
_geom_angle_site_symmetry_1
_geom_angle_site_symmetry_3
O2 Co1 O1 165.38(6) 2_777 .
O3 Co1 O1 90.82(6) . .
O3 Co1 O2 91.41(6) . 2_777
O3 Co1 O4 165.92(7) . 2_777
O3 Co1 O5 100.40(7) . .
O4 Co1 O1 85.68(6) 2_777 .
O4 Co1 O2 88.67(6) 2_777 2_777
O5 Co1 O1 93.33(6) . .
O5 Co1 O2 100.47(6) . 2_777
O5 Co1 O4 93.43(7) . 2_777
O6 Co2 O8 88.36(6) . .
O6 Co2 O9 86.38(6) . 2_776
O6 Co2 O10 96.9(4) . .
O7 Co2 O6 164.83(7) 2_776 .
O7 Co2 O8 90.54(6) 2_776 .
O7 Co2 O9 90.70(6) 2_776 2_776
O7 Co2 O10 98.1(4) 2_776 .
O8 Co2 O9 164.38(7) . 2_776
O10 Co2 O8 103.1(4) . .
O10 Co2 O9 92.1(4) . 2_776
O10A Co2 O6 99.3(6) . .
O10A Co2 O7 95.9(6) . 2_776
O10A Co2 O8 95.8(7) . .
O10A Co2 O9 99.5(7) . 2_776
C1 O1 Co1 141.36(15) . .
C1 O2 Co1 109.56(14) . 2_777
C16 O3 Co1 123.79(14) . .
C16 O4 Co1 125.26(15) . 2_777
Co1 O5 H5 123.8(13) . .
C17 O5 Co1 124.25(14) . .
C17 O5 H5 109.5(12) . .
C19 O6 Co2 124.11(15) . .
C19 O7 Co2 125.86(14) . 2_776
C34 O8 Co2 112.15(14) . .
C34 O9 Co2 139.40(16) . 2_776
Co2 O10 H10 115.6(18) . .
C35 O10 Co2 128.0(7) . .
C35 O10 H10 110.9(18) . .
Co2 O10A H10A 139(3) . .
C35A O10A Co2 119.5(10) . .
C35A O10A H10A 101(2) . .
O1 C1 O2 122.8(2) . .
O1 C1 C2 117.67(19) . .
O2 C1 C2 119.47(19) . .
C1 C2 C3 106.43(19) . .
C1 C2 C5 109.17(18) . .
C3 C2 C5 108.47(18) . .
C4 C2 C1 111.79(18) . .
C4 C2 C3 109.56(19) . .
C4 C2 C5 111.26(19) . .
C2 C3 H3A 109.5 . .
C2 C3 H3B 109.5 . .
C2 C3 H3C 109.5 . .
H3A C3 H3B 109.5 . .
H3A C3 H3C 109.5 . .
H3B C3 H3C 109.5 . .
C2 C4 H4A 109.5 . .
C2 C4 H4B 109.5 . .
C2 C4 H4C 109.5 . .
H4A C4 H4B 109.5 . .
H4A C4 H4C 109.5 . .
H4B C4 H4C 109.5 . .
C2 C5 H5A 108.8 . .
C2 C5 H5B 108.8 . .
H5A C5 H5B 107.6 . .
C6 C5 C2 114.01(18) . .
C6 C5 H5A 108.8 . .
C6 C5 H5B 108.8 . .
C7 C6 C5 121.9(2) . .
C7 C6 C11 118.3(2) . .
C11 C6 C5 119.7(2) . .
C6 C7 H7 119.7 . .
C8 C7 C6 120.7(2) . .
C8 C7 H7 119.7 . .
C7 C8 H8 119.8 . .
C7 C8 C9 120.4(2) . .
C9 C8 H8 119.8 . .
C8 C9 H9 119.8 . .
C8 C9 C10 120.4(2) . .
C10 C9 H9 119.8 . .
C9 C10 C12 121.3(2) . .
C11 C10 C9 118.3(2) . .
C11 C10 C12 120.4(2) . .
C6 C11 H11 119.1 . .
C10 C11 C6 121.8(2) . .
C10 C11 H11 119.1 . .
C10 C12 H12A 108.7 . .
C10 C12 H12B 108.7 . .
C10 C12 C13 114.07(18) . .
H12A C12 H12B 107.6 . .
C13 C12 H12A 108.7 . .
C13 C12 H12B 108.7 . .
C14 C13 C12 108.4(2) . .
C14 C13 C16 107.18(19) . .
C15 C13 C12 110.9(2) . .
C15 C13 C14 110.3(2) . .
C15 C13 C16 110.38(19) . .
C16 C13 C12 109.61(18) . .
C13 C14 H14A 109.5 . .
C13 C14 H14B 109.5 . .
C13 C14 H14C 109.5 . .
H14A C14 H14B 109.5 . .
H14A C14 H14C 109.5 . .
H14B C14 H14C 109.5 . .
C13 C15 H15A 109.5 . .
C13 C15 H15B 109.5 . .
C13 C15 H15C 109.5 . .
H15A C15 H15B 109.5 . .
H15A C15 H15C 109.5 . .
H15B C15 H15C 109.5 . .
O3 C16 C13 116.91(19) . .
O4 C16 O3 124.9(2) . .
O4 C16 C13 118.2(2) . .
O5 C17 H17A 109.3 . .
O5 C17 H17B 109.3 . .
O5 C17 C18 111.8(2) . .
H17A C17 H17B 107.9 . .
C18 C17 H17A 109.3 . .
C18 C17 H17B 109.3 . .
C17 C18 H18A 109.5 . .
C17 C18 H18B 109.5 . .
C17 C18 H18C 109.5 . .
H18A C18 H18B 109.5 . .
H18A C18 H18C 109.5 . .
H18B C18 H18C 109.5 . .
O6 C19 O7 125.0(2) . .
O6 C19 C20 118.42(19) . .
O7 C19 C20 116.59(19) . .
C19 C20 C22 106.65(19) . .
C19 C20 C23 109.71(18) . .
C21 C20 C19 111.18(18) . .
C21 C20 C22 110.02(19) . .
C21 C20 C23 110.31(19) . .
C22 C20 C23 108.88(19) . .
C20 C21 H21A 109.5 . .
C20 C21 H21B 109.5 . .
C20 C21 H21C 109.5 . .
H21A C21 H21B 109.5 . .
H21A C21 H21C 109.5 . .
H21B C21 H21C 109.5 . .
C20 C22 H22A 109.5 . .
C20 C22 H22B 109.5 . .
C20 C22 H22C 109.5 . .
H22A C22 H22B 109.5 . .
H22A C22 H22C 109.5 . .
H22B C22 H22C 109.5 . .
C20 C23 H23A 108.5 . .
C20 C23 H23B 108.5 . .
H23A C23 H23B 107.5 . .
C24 C23 C20 115.07(18) . .
C24 C23 H23A 108.5 . .
C24 C23 H23B 108.5 . .
C25 C24 C23 122.0(2) . .
C29 C24 C23 119.9(2) . .
C29 C24 C25 118.1(2) . .
C24 C25 H25 119.7 . .
C26 C25 C24 120.6(2) . .
C26 C25 H25 119.7 . .
C25 C26 H26 119.7 . .
C25 C26 C27 120.6(2) . .
C27 C26 H26 119.7 . .
C26 C27 H27 120.0 . .
C26 C27 C28 120.0(2) . .
C28 C27 H27 120.0 . .
C27 C28 C30 122.0(2) . .
C29 C28 C27 118.5(2) . .
C29 C28 C30 119.5(2) . .
C24 C29 H29 118.9 . .
C28 C29 C24 122.1(2) . .
C28 C29 H29 118.9 . .
C28 C30 H30A 108.5 . .
C28 C30 H30B 108.5 . .
C28 C30 C31 115.23(19) . .
H30A C30 H30B 107.5 . .
C31 C30 H30A 108.5 . .
C31 C30 H30B 108.5 . .
C32 C31 C30 110.94(19) . .
C32 C31 C33 109.46(19) . .
C32 C31 C34 111.96(19) . .
C33 C31 C30 108.4(2) . .
C34 C31 C30 108.93(18) . .
C34 C31 C33 107.06(19) . .
C31 C32 H32A 109.5 . .
C31 C32 H32B 109.5 . .
C31 C32 H32C 109.5 . .
H32A C32 H32B 109.5 . .
H32A C32 H32C 109.5 . .
H32B C32 H32C 109.5 . .
C31 C33 H33A 109.5 . .
C31 C33 H33B 109.5 . .
C31 C33 H33C 109.5 . .
H33A C33 H33B 109.5 . .
H33A C33 H33C 109.5 . .
H33B C33 H33C 109.5 . .
O8 C34 C31 119.4(2) . .
O9 C34 O8 123.4(2) . .
O9 C34 C31 117.2(2) . .
O10 C35 H35A 110.1 . .
O10 C35 H35B 110.1 . .
O10 C35 C36 108.1(7) . .
H35A C35 H35B 108.4 . .
C36 C35 H35A 110.1 . .
C36 C35 H35B 110.1 . .
O10A C35A H35C 108.5 . .
O10A C35A H35D 108.5 . .
H35C C35A H35D 107.5 . .
C36A C35A O10A 115.0(10) . .
C36A C35A H35C 108.5 . .
C36A C35A H35D 108.5 . .
C35 C36 H36A 109.5 . .
C35 C36 H36B 109.5 . .
C35 C36 H36C 109.5 . .
H36A C36 H36B 109.5 . .
H36A C36 H36C 109.5 . .
H36B C36 H36C 109.5 . .
C35A C36A H36D 109.5 . .
C35A C36A H36E 109.5 . .
C35A C36A H36F 109.5 . .
H36D C36A H36E 109.5 . .
H36D C36A H36F 109.5 . .
H36E C36A H36F 109.5 . .

loop_
_geom_bond_atom_site_label_1
_geom_bond_atom_site_label_2
_geom_bond_distance
_geom_bond_site_symmetry_2
Co1 O1 2.1058(16) .
Co1 O2 2.0433(16) 2_777
Co1 O3 2.0079(15) .
Co1 O4 2.0233(16) 2_777
Co1 O5 2.0216(15) .
Co2 O6 2.0221(15) .
Co2 O7 2.0118(15) 2_776
Co2 O8 2.0559(16) .
Co2 O9 2.0760(16) 2_776
Co2 O10 2.051(13) .
Co2 O10A 2.00(2) .
O1 C1 1.253(3) .
O2 Co1 2.0433(16) 2_777
O2 C1 1.276(3) .
O3 C16 1.268(3) .
O4 Co1 2.0233(15) 2_777
O4 C16 1.252(3) .
O5 H5 0.868(9) .
O5 C17 1.435(3) .
O6 C19 1.252(3) .
O7 Co2 2.0118(15) 2_776
O7 C19 1.266(3) .
O8 C34 1.276(3) .
O9 Co2 2.0759(16) 2_776
O9 C34 1.250(3) .
O10 H10 0.877(10) .
O10 C35 1.379(15) .
O10A H10A 0.876(10) .
O10A C35A 1.63(3) .
C1 C2 1.529(3) .
C2 C3 1.542(3) .
C2 C4 1.524(3) .
C2 C5 1.552(3) .
C3 H3A 0.9800 .
C3 H3B 0.9800 .
C3 H3C 0.9800 .
C4 H4A 0.9800 .
C4 H4B 0.9800 .
C4 H4C 0.9800 .
C5 H5A 0.9900 .
C5 H5B 0.9900 .
C5 C6 1.512(3) .
C6 C7 1.388(3) .
C6 C11 1.399(3) .
C7 H7 0.9500 .
C7 C8 1.384(3) .
C8 H8 0.9500 .
C8 C9 1.385(4) .
C9 H9 0.9500 .
C9 C10 1.398(3) .
C10 C11 1.391(3) .
C10 C12 1.509(3) .
C11 H11 0.9500 .
C12 H12A 0.9900 .
C12 H12B 0.9900 .
C12 C13 1.547(3) .
C13 C14 1.542(3) .
C13 C15 1.527(3) .
C13 C16 1.542(3) .
C14 H14A 0.9800 .
C14 H14B 0.9800 .
C14 H14C 0.9800 .
C15 H15A 0.9800 .
C15 H15B 0.9800 .
C15 H15C 0.9800 .
C17 H17A 0.9900 .
C17 H17B 0.9900 .
C17 C18 1.484(4) .
C18 H18A 0.9800 .
C18 H18B 0.9800 .
C18 H18C 0.9800 .
C19 C20 1.539(3) .
C20 C21 1.527(3) .
C20 C22 1.539(3) .
C20 C23 1.549(3) .
C21 H21A 0.9800 .
C21 H21B 0.9800 .
C21 H21C 0.9800 .
C22 H22A 0.9800 .
C22 H22B 0.9800 .
C22 H22C 0.9800 .
C23 H23A 0.9900 .
C23 H23B 0.9900 .
C23 C24 1.514(3) .
C24 C25 1.397(3) .
C24 C29 1.396(3) .
C25 H25 0.9500 .
C25 C26 1.380(4) .
C26 H26 0.9500 .
C26 C27 1.394(4) .
C27 H27 0.9500 .
C27 C28 1.396(4) .
C28 C29 1.391(3) .
C28 C30 1.515(3) .
C29 H29 0.9500 .
C30 H30A 0.9900 .
C30 H30B 0.9900 .
C30 C31 1.552(3) .
C31 C32 1.524(3) .
C31 C33 1.536(3) .
C31 C34 1.534(3) .
C32 H32A 0.9800 .
C32 H32B 0.9800 .
C32 H32C 0.9800 .
C33 H33A 0.9800 .
C33 H33B 0.9800 .
C33 H33C 0.9800 .
C35 H35A 0.9900 .
C35 H35B 0.9900 .
C35 C36 1.456(7) .
C35A H35C 0.9900 .
C35A H35D 0.9900 .
C35A C36A 1.428(11) .
C36 H36A 0.9800 .
C36 H36B 0.9800 .
C36 H36C 0.9800 .
C36A H36D 0.9800 .
C36A H36E 0.9800 .
C36A H36F 0.9800 .

loop_
_geom_torsion_atom_site_label_1
_geom_torsion_atom_site_label_2
_geom_torsion_atom_site_label_3
_geom_torsion_atom_site_label_4
_geom_torsion
_geom_torsion_site_symmetry_1
Co1 O1 C1 O2 -4.6(4) .
Co1 O1 C1 C2 177.16(15) .
Co1 O2 C1 O1 -1.9(3) 2_777
Co1 O2 C1 C2 176.30(15) 2_777
Co1 O3 C16 O4 3.5(3) .
Co1 O3 C16 C13 -177.01(14) .
Co1 O4 C16 O3 -1.1(3) 2_777
Co1 O4 C16 C13 179.40(14) 2_777
Co1 O5 C17 C18 -151.60(18) .
Co2 O6 C19 O7 2.4(3) .
Co2 O6 C19 C20 -176.50(14) .
Co2 O7 C19 O6 0.7(3) 2_776
Co2 O7 C19 C20 179.55(14) 2_776
Co2 O8 C34 O9 -1.9(3) .
Co2 O8 C34 C31 176.64(14) .
Co2 O9 C34 O8 -3.9(4) 2_776
Co2 O9 C34 C31 177.50(15) 2_776
Co2 O10 C35 C36 -117.8(10) .
Co2 O10A C35A C36A 66.6(16) .
O1 C1 C2 C3 67.0(2) .
O1 C1 C2 C4 -173.37(19) .
O1 C1 C2 C5 -49.8(2) .
O2 C1 C2 C3 -111.3(2) .
O2 C1 C2 C4 8.3(3) .
O2 C1 C2 C5 131.9(2) .
O6 C19 C20 C21 0.4(3) .
O6 C19 C20 C22 120.4(2) .
O6 C19 C20 C23 -121.8(2) .
O7 C19 C20 C21 -178.53(19) .
O7 C19 C20 C22 -58.6(3) .
O7 C19 C20 C23 59.2(3) .
C1 C2 C5 C6 -59.2(2) .
C2 C5 C6 C7 -89.5(3) .
C2 C5 C6 C11 88.4(3) .
C3 C2 C5 C6 -174.8(2) .
C4 C2 C5 C6 64.6(3) .
C5 C6 C7 C8 177.5(2) .
C5 C6 C11 C10 -175.9(2) .
C6 C7 C8 C9 -1.3(4) .
C7 C6 C11 C10 2.0(3) .
C7 C8 C9 C10 1.4(4) .
C8 C9 C10 C11 0.2(4) .
C8 C9 C10 C12 -177.1(2) .
C9 C10 C11 C6 -1.9(3) .
C9 C10 C12 C13 95.9(3) .
C10 C12 C13 C14 177.04(19) .
C10 C12 C13 C15 -61.8(2) .
C10 C12 C13 C16 60.4(2) .
C11 C6 C7 C8 -0.4(3) .
C11 C10 C12 C13 -81.3(3) .
C12 C10 C11 C6 175.3(2) .
C12 C13 C16 O3 53.2(3) .
C12 C13 C16 O4 -127.2(2) .
C14 C13 C16 O3 -64.2(3) .
C14 C13 C16 O4 115.3(2) .
C15 C13 C16 O3 175.7(2) .
C15 C13 C16 O4 -4.8(3) .
C19 C20 C23 C24 55.2(3) .
C20 C23 C24 C25 98.8(3) .
C20 C23 C24 C29 -80.7(3) .
C21 C20 C23 C24 -67.6(2) .
C22 C20 C23 C24 171.58(19) .
C23 C24 C25 C26 179.9(2) .
C23 C24 C29 C28 177.8(2) .
C24 C25 C26 C27 1.6(4) .
C25 C24 C29 C28 -1.7(3) .
C25 C26 C27 C28 -0.3(4) .
C26 C27 C28 C29 -1.9(3) .
C26 C27 C28 C30 179.1(2) .
C27 C28 C29 C24 2.9(3) .
C27 C28 C30 C31 -93.5(3) .
C28 C30 C31 C32 67.6(3) .
C28 C30 C31 C33 -172.2(2) .
C28 C30 C31 C34 -56.0(3) .
C29 C24 C25 C26 -0.6(3) .
C29 C28 C30 C31 87.5(3) .
C30 C28 C29 C24 -178.0(2) .
C30 C31 C34 O8 125.1(2) .
C30 C31 C34 O9 -56.3(2) .
C32 C31 C34 O8 2.0(3) .
C32 C31 C34 O9 -179.32(18) .
C33 C31 C34 O8 -117.9(2) .
C33 C31 C34 O9 60.7(3) .
